data_4001229
loop_
_publ_author_name
'Hector, Andrew L.'
'Levason, William'
'Reid, Gillian'
'Reid, Stuart D.'
'Webster, Michael'

_publ_section_title
;
 Evaluation of Group 4 Metal Bis-cyclopentadienyl Complexes with
 Selenolate and Tellurolate Ligands for CVD of ME2Films (E = Se or Te)
;
_journal_issue 15
_journal_name_full 'Chemistry of Materials'
_journal_page_first 5100
_journal_paper_doi 10.1021/cm800802g
_journal_volume 20
_journal_year 2008
_chemical_absolute_configuration unk
_chemical_formula_moiety 'C18 H28 Se2 Zr'
_chemical_formula_sum 'C18 H28 Se2 Zr'
_chemical_formula_weight 493.54
_chemical_name_systematic
; 
 bis(eta5-cyclopentadienyl)bis(t-butylselenolato)zirconium(IV) 
;
_space_group_IT_number 92
_symmetry_cell_setting tetragonal
_symmetry_Int_Tables_number 92
_symmetry_space_group_name_Hall 'P 4abw 2nw'
_symmetry_space_group_name_H-M 'P 41 21 2'
_atom_sites_solution_hydrogens geom
_atom_sites_solution_primary direct
_atom_sites_solution_secondary difmap
_audit_creation_date 2007-07-25
_audit_creation_method 'SHELXL-97 + hand edit'
_cell_angle_alpha 90.00
_cell_angle_beta 90.00
_cell_angle_gamma 90.00
_cell_formula_units_Z 4
_cell_length_a 10.026(2)
_cell_length_b 10.026(2)
_cell_length_c 19.288(3)
_cell_measurement_reflns_used 2781
_cell_measurement_temperature 120(2)
_cell_measurement_theta_max 27.48
_cell_measurement_theta_min 2.91
_cell_volume 1938.8(6)
_computing_structure_refinement 'SHELXL-97 (Sheldrick, 1997)'
_computing_structure_solution 'SHELXS-97 (Sheldrick, 1997)'
_diffrn_ambient_temperature 120(2)
_diffrn_measured_fraction_theta_full 0.985
_diffrn_measured_fraction_theta_max 0.985
_diffrn_measurement_device_type 'area detector, Nonius Kappa ccd'
_diffrn_measurement_method '\f and \w scans'
_diffrn_radiation_monochromator graphite
_diffrn_radiation_source 'Nonius rotating anode'
_diffrn_radiation_type MoK\a
_diffrn_radiation_wavelength 0.71073
_diffrn_reflns_av_R_equivalents 0.1051
_diffrn_reflns_av_sigmaI/netI 0.0778
_diffrn_reflns_limit_h_max 13
_diffrn_reflns_limit_h_min -13
_diffrn_reflns_limit_k_max 12
_diffrn_reflns_limit_k_min -13
_diffrn_reflns_limit_l_max 25
_diffrn_reflns_limit_l_min -22
_diffrn_reflns_number 15516
_diffrn_reflns_theta_full 27.65
_diffrn_reflns_theta_max 27.65
_diffrn_reflns_theta_min 2.93
_diffrn_standards_decay_% 0
_diffrn_standards_number 0
_exptl_absorpt_coefficient_mu 4.315
_exptl_absorpt_correction_T_max 1.0000
_exptl_absorpt_correction_T_min 0.2636
_exptl_absorpt_correction_type multi-scan
_exptl_absorpt_process_details 'G.M. Sheldrick, (2003). SADABS. Version 2.10. Bruker AXS Inc.'
_exptl_crystal_colour yellow
_exptl_crystal_density_diffrn 1.691
_exptl_crystal_density_method 'not measured'
_exptl_crystal_description block
_exptl_crystal_F_000 976
_exptl_crystal_size_max 1.40
_exptl_crystal_size_mid 1.00
_exptl_crystal_size_min 0.60
_refine_diff_density_max 1.829
_refine_diff_density_min -1.015
_refine_diff_density_rms 0.216
_refine_ls_abs_structure_details 'Flack H D (1983), Acta Cryst. A39, 876-881'
_refine_ls_abs_structure_Flack 0.21(4)
_refine_ls_extinction_method none
_refine_ls_goodness_of_fit_ref 1.035
_refine_ls_hydrogen_treatment noref
_refine_ls_matrix_type full
_refine_ls_number_parameters 97
_refine_ls_number_reflns 2223
_refine_ls_number_restraints 10
_refine_ls_restrained_S_all 1.036
_refine_ls_R_factor_all 0.0979
_refine_ls_R_factor_gt 0.0806
_refine_ls_shift/su_max 0.001
_refine_ls_shift/su_mean 0.000
_refine_ls_structure_factor_coef Fsqd
_refine_ls_weighting_details 'w=1/[\s^2^(Fo^2^)+(0.0611P)^2^+36.6394P] where P=(Fo^2^+2Fc^2^)/3'
_refine_ls_weighting_scheme calc
_refine_ls_wR_factor_gt 0.1755
_refine_ls_wR_factor_ref 0.1859
_reflns_number_gt 1863
_reflns_number_total 2223
_reflns_threshold_expression I>2sigma(I)
_cod_data_source_file cm800802g-file002.cif
_cod_data_source_block 06sdr011
_cod_original_cell_volume 1938.7(6)
_cod_database_code 4001229

loop_
_symmetry_equiv_pos_as_xyz
'x, y, z'
'-x, -y, z+1/2'
'-y+1/2, x+1/2, z+1/4'
'y+1/2, -x+1/2, z+3/4'
'-x+1/2, y+1/2, -z+1/4'
'x+1/2, -y+1/2, -z+3/4'
'y, x, -z'
'-y, -x, -z+1/2'

loop_
_atom_site_label
_atom_site_type_symbol
_atom_site_fract_x
_atom_site_fract_y
_atom_site_fract_z
_atom_site_U_iso_or_equiv
_atom_site_adp_type
_atom_site_occupancy
_atom_site_symmetry_multiplicity
_atom_site_calc_flag
_atom_site_refinement_flags
Zr1 Zr 0.74372(11) 0.74372(11) 1.0000 0.0226(3) Uani 1 2 d S
Se1 Se 0.80195(12) 0.90973(12) 0.89808(6) 0.0280(3) Uani 1 1 d U
C1 C 0.9061(11) 0.5954(12) 0.9347(5) 0.025(2) Uani 1 1 d .
H1 H 0.9989 0.6209 0.9212 0.030 Uiso 1 1 calc R
C2 C 0.8716(11) 0.5289(11) 0.9944(6) 0.026(2) Uani 1 1 d .
H2 H 0.9350 0.4951 1.0303 0.031 Uiso 1 1 calc R
C3 C 0.7338(13) 0.4986(12) 0.9903(6) 0.035(3) Uani 1 1 d .
H3 H 0.6846 0.4382 1.0227 0.042 Uiso 1 1 calc R
C4 C 0.6844(14) 0.5454(14) 0.9258(6) 0.038(3) Uani 1 1 d .
H4 H 0.5951 0.5254 0.9052 0.046 Uiso 1 1 calc R
C5 C 0.7930(12) 0.6082(11) 0.8921(6) 0.028(2) Uani 1 1 d .
H5 H 0.7926 0.6429 0.8435 0.033 Uiso 1 1 calc R
C6 C 0.7894(12) 1.1059(10) 0.9117(6) 0.028(2) Uani 1 1 d U
C7 C 0.8945(14) 1.1467(11) 0.9654(7) 0.039(3) Uani 1 1 d U
H7A H 0.8903 1.2433 0.9729 0.058 Uiso 1 1 calc R
H7B H 0.9834 1.1224 0.9485 0.058 Uiso 1 1 calc R
H7C H 0.8769 1.1005 1.0093 0.058 Uiso 1 1 calc R
C8 C 0.8260(14) 1.1657(13) 0.8418(7) 0.041(3) Uani 1 1 d U
H8A H 0.8222 1.2632 0.8447 0.061 Uiso 1 1 calc R
H8B H 0.7630 1.1345 0.8065 0.061 Uiso 1 1 calc R
H8C H 0.9165 1.1380 0.8291 0.061 Uiso 1 1 calc R
C9 C 0.6504(13) 1.1520(13) 0.9329(7) 0.040(3) Uani 1 1 d U
H9A H 0.6503 1.2490 0.9388 0.060 Uiso 1 1 calc R
H9B H 0.6253 1.1092 0.9767 0.060 Uiso 1 1 calc R
H9C H 0.5862 1.1272 0.8968 0.060 Uiso 1 1 calc R

loop_
_atom_site_aniso_label
_atom_site_aniso_U_11
_atom_site_aniso_U_22
_atom_site_aniso_U_33
_atom_site_aniso_U_23
_atom_site_aniso_U_13
_atom_site_aniso_U_12
Zr1 0.0230(5) 0.0230(5) 0.0218(6) -0.0010(4) 0.0010(4) 0.0000(6)
Se1 0.0336(7) 0.0247(6) 0.0257(5) 0.0002(4) 0.0042(5) 0.0003(5)
C1 0.015(5) 0.026(6) 0.033(5) -0.007(5) 0.008(4) 0.007(4)
C2 0.029(6) 0.015(5) 0.035(6) -0.005(4) -0.001(5) 0.014(4)
C3 0.042(8) 0.031(6) 0.032(6) -0.003(5) 0.011(5) -0.002(6)
C4 0.037(7) 0.044(8) 0.033(6) -0.019(5) 0.002(5) 0.000(6)
C5 0.035(7) 0.025(6) 0.024(5) -0.009(4) 0.004(5) -0.004(5)
C6 0.033(6) 0.009(4) 0.041(5) 0.001(4) -0.002(4) 0.014(4)
C7 0.051(7) 0.009(5) 0.055(6) 0.002(4) -0.011(6) -0.005(5)
C8 0.045(8) 0.029(5) 0.048(5) 0.005(5) 0.003(5) -0.009(6)
C9 0.040(5) 0.017(5) 0.063(8) 0.014(5) 0.011(5) 0.005(4)

loop_
_atom_type_symbol
_atom_type_description
_atom_type_scat_dispersion_real
_atom_type_scat_dispersion_imag
_atom_type_scat_source
C C 0.0033 0.0016 'International Tables Vol C Tables 4.2.6.8 and 6.1.1.4'
H H 0.0000 0.0000 'International Tables Vol C Tables 4.2.6.8 and 6.1.1.4'
Se Se -0.0929 2.2259 'International Tables Vol C Tables 4.2.6.8 and 6.1.1.4'
Zr Zr -2.9673 0.5597 'International Tables Vol C Tables 4.2.6.8 and 6.1.1.4'

loop_
_geom_angle_atom_site_label_1
_geom_angle_atom_site_label_2
_geom_angle_atom_site_label_3
_geom_angle
_geom_angle_site_symmetry_1
_geom_angle_site_symmetry_3
C3 Zr1 C3 85.7(6) . 7_557
C3 Zr1 C2 33.1(4) . .
C3 Zr1 C2 118.5(4) 7_557 .
C3 Zr1 C2 118.5(4) . 7_557
C3 Zr1 C2 33.1(4) 7_557 7_557
C2 Zr1 C2 151.6(6) . 7_557
C3 Zr1 C4 33.0(4) . .
C3 Zr1 C4 77.1(4) 7_557 .
C2 Zr1 C4 54.5(4) . .
C2 Zr1 C4 103.0(4) 7_557 .
C3 Zr1 C4 77.1(4) . 7_557
C3 Zr1 C4 33.0(4) 7_557 7_557
C2 Zr1 C4 103.0(4) . 7_557
C2 Zr1 C4 54.5(4) 7_557 7_557
C4 Zr1 C4 87.2(6) . 7_557
C3 Zr1 C5 53.9(4) . .
C3 Zr1 C5 103.6(4) 7_557 .
C2 Zr1 C5 53.5(4) . .
C2 Zr1 C5 118.5(4) 7_557 .
C4 Zr1 C5 32.5(4) . .
C4 Zr1 C5 119.6(4) 7_557 .
C3 Zr1 C5 103.6(4) . 7_557
C3 Zr1 C5 53.9(4) 7_557 7_557
C2 Zr1 C5 118.5(4) . 7_557
C2 Zr1 C5 53.5(4) 7_557 7_557
C4 Zr1 C5 119.6(4) . 7_557
C4 Zr1 C5 32.5(4) 7_557 7_557
C5 Zr1 C5 152.1(6) . 7_557
C3 Zr1 C1 53.5(4) . .
C3 Zr1 C1 130.7(4) 7_557 .
C2 Zr1 C1 31.6(4) . .
C2 Zr1 C1 150.6(4) 7_557 .
C4 Zr1 C1 53.7(4) . .
C4 Zr1 C1 130.5(4) 7_557 .
C5 Zr1 C1 32.2(4) . .
C5 Zr1 C1 149.9(4) 7_557 .
C3 Zr1 C1 130.7(4) . 7_557
C3 Zr1 C1 53.5(4) 7_557 7_557
C2 Zr1 C1 150.6(4) . 7_557
C2 Zr1 C1 31.6(4) 7_557 7_557
C4 Zr1 C1 130.5(4) . 7_557
C4 Zr1 C1 53.7(4) 7_557 7_557
C5 Zr1 C1 149.9(4) . 7_557
C5 Zr1 C1 32.2(4) 7_557 7_557
C1 Zr1 C1 175.5(6) . 7_557
C3 Zr1 Se1 107.6(3) . 7_557
C3 Zr1 Se1 125.5(3) 7_557 7_557
C2 Zr1 Se1 84.2(3) . 7_557
C2 Zr1 Se1 113.3(3) 7_557 7_557
C4 Zr1 Se1 138.2(3) . 7_557
C4 Zr1 Se1 97.3(3) 7_557 7_557
C5 Zr1 Se1 127.4(3) . 7_557
C5 Zr1 Se1 71.5(3) 7_557 7_557
C1 Zr1 Se1 95.4(2) . 7_557
C1 Zr1 Se1 81.8(3) 7_557 7_557
C3 Zr1 Se1 125.5(3) . .
C3 Zr1 Se1 107.6(3) 7_557 .
C2 Zr1 Se1 113.3(3) . .
C2 Zr1 Se1 84.2(3) 7_557 .
C4 Zr1 Se1 97.3(3) . .
C4 Zr1 Se1 138.2(3) 7_557 .
C5 Zr1 Se1 71.5(3) . .
C5 Zr1 Se1 127.4(3) 7_557 .
C1 Zr1 Se1 81.8(3) . .
C1 Zr1 Se1 95.4(2) 7_557 .
Se1 Zr1 Se1 105.99(7) 7_557 .
C6 Se1 Zr1 120.7(3) . .
C2 C1 C5 109.4(10) . .
C2 C1 Zr1 73.0(6) . .
C5 C1 Zr1 73.7(6) . .
C2 C1 H1 125.1 . .
C5 C1 H1 125.1 . .
Zr1 C1 H1 125.1 . .
C1 C2 C3 107.6(10) . .
C1 C2 Zr1 75.4(6) . .
C3 C2 Zr1 71.8(6) . .
C1 C2 H2 125.9 . .
C3 C2 H2 125.9 . .
Zr1 C2 H2 125.9 . .
C4 C3 C2 108.5(11) . .
C4 C3 Zr1 75.6(7) . .
C2 C3 Zr1 75.1(7) . .
C4 C3 H3 125.2 . .
C2 C3 H3 125.2 . .
Zr1 C3 H3 125.2 . .
C3 C4 C5 106.4(12) . .
C3 C4 Zr1 71.4(7) . .
C5 C4 Zr1 74.3(7) . .
C3 C4 H4 126.5 . .
C5 C4 H4 126.5 . .
Zr1 C4 H4 126.5 . .
C1 C5 C4 108.1(10) . .
C1 C5 Zr1 74.1(6) . .
C4 C5 Zr1 73.2(6) . .
C1 C5 H5 125.6 . .
C4 C5 H5 125.6 . .
Zr1 C5 H5 125.6 . .
C9 C6 C8 109.8(9) . .
C9 C6 C7 111.4(10) . .
C8 C6 C7 109.2(11) . .
C9 C6 Se1 113.1(8) . .
C8 C6 Se1 105.0(8) . .
C7 C6 Se1 108.1(7) . .
C6 C7 H7A 109.5 . .
C6 C7 H7B 109.5 . .
H7A C7 H7B 109.5 . .
C6 C7 H7C 109.5 . .
H7A C7 H7C 109.5 . .
H7B C7 H7C 109.5 . .
C6 C8 H8A 109.5 . .
C6 C8 H8B 109.5 . .
H8A C8 H8B 109.5 . .
C6 C8 H8C 109.5 . .
H8A C8 H8C 109.5 . .
H8B C8 H8C 109.5 . .
C6 C9 H9A 109.5 . .
C6 C9 H9B 109.5 . .
H9A C9 H9B 109.5 . .
C6 C9 H9C 109.5 . .
H9A C9 H9C 109.5 . .
H9B C9 H9C 109.5 . .

loop_
_geom_bond_atom_site_label_1
_geom_bond_atom_site_label_2
_geom_bond_distance
_geom_bond_site_symmetry_2
Zr1 C3 2.467(13) .
Zr1 C3 2.467(13) 7_557
Zr1 C2 2.509(10) .
Zr1 C2 2.509(10) 7_557
Zr1 C4 2.521(12) .
Zr1 C4 2.521(12) 7_557
Zr1 C5 2.535(10) .
Zr1 C5 2.535(10) 7_557
Zr1 C1 2.539(10) .
Zr1 C1 2.539(10) 7_557
Zr1 Se1 2.6411(15) 7_557
Zr1 Se1 2.6411(15) .
Se1 C6 1.988(10) .
C1 C2 1.374(16) .
C1 C5 1.406(16) .
C1 H1 1.0000 .
C2 C3 1.417(17) .
C2 H2 1.0000 .
C3 C4 1.419(18) .
C3 H3 1.0000 .
C4 C5 1.415(18) .
C4 H4 1.0000 .
C5 H5 1.0000 .
C6 C9 1.524(17) .
C6 C8 1.520(16) .
C6 C7 1.534(17) .
C7 H7A 0.9800 .
C7 H7B 0.9800 .
C7 H7C 0.9800 .
C8 H8A 0.9800 .
C8 H8B 0.9800 .
C8 H8C 0.9800 .
C9 H9A 0.9800 .
C9 H9B 0.9800 .
C9 H9C 0.9800 .
